data_7131802
loop_
_publ_author_name
'Hamada, Naoya'
'Hayashi, Daigo'
'Shintani, Ryo'

_publ_section_title
;
 Palladium-catalyzed synthesis of benzosilacyclobutenes via
 position-selective C(sp3)--H arylation
;
_journal_name_full 'Chemical Communications'
_journal_paper_doi 10.1039/D3CC00442B
_journal_year 2023
_chemical_formula_moiety 'C30 H39 N O2 S Si'
_chemical_formula_sum 'C30 H39 N O2 S Si'
_chemical_formula_weight 505.77
_space_group_crystal_system monoclinic
_space_group_IT_number 14
_space_group_name_Hall '-P 2ybc'
_space_group_name_H-M_alt 'P 1 21/c 1'
_atom_sites_solution_hydrogens geom
_atom_sites_solution_primary dual
_audit_creation_date 2023-02-24
_audit_creation_method
;
Olex2 1.5
(compiled 2022.04.07 svn.rca3783a0 for OlexSys, GUI svn.r6498)
;
_audit_update_record
;
2023-02-24 deposited with the CCDC.	2023-06-29 downloaded from the CCDC.
;
_cell_angle_alpha 90
_cell_angle_beta 111.762(10)
_cell_angle_gamma 90
_cell_formula_units_Z 4
_cell_length_a 18.8834(16)
_cell_length_b 10.0790(6)
_cell_length_c 15.7187(14)
_cell_measurement_reflns_used 17282
_cell_measurement_temperature 113.15
_cell_measurement_theta_max 28.2280
_cell_measurement_theta_min 2.3210
_cell_volume 2778.5(4)
_computing_cell_refinement 'CrysAlisPro 1.171.43.57a (Rigaku OD, 2023)'
_computing_data_collection 'DTREK_VERSION=d*TREK version 9.9.9.8 W9RSSI -- Oct 30 2013'
_computing_data_reduction 'CrysAlisPro 1.171.43.57a (Rigaku OD, 2023)'
_computing_molecular_graphics 'Olex2 1.5 (Dolomanov et al., 2009)'
_computing_publication_material 'Olex2 1.5 (Dolomanov et al., 2009)'
_computing_structure_refinement 'SHELXL 2018/3 (Sheldrick, 2015)'
_computing_structure_solution 'SHELXT  (Sheldrick, 2015)'
_diffrn_ambient_temperature 113.15
_diffrn_detector 'PLATUS 200K area detector'
_diffrn_detector_area_resol_mean 5.8140
_diffrn_detector_type 'HPC area detector'
_diffrn_measured_fraction_theta_full 0.999
_diffrn_measured_fraction_theta_max 0.929
_diffrn_measurement_details
;
List of Runs (angles in degrees, time in seconds):

  # Type    Start    End  Width  t~exp~   \w     \q     \k     \f   Frames
#--------------------------------------------------------------------------
  1  \w    -86.00  78.00   0.50   20.00    --  -12.00  45.00 -20.00  328
  2  \w    -78.00  60.00   0.50   20.00    --  -12.00  45.00 228.00  276
  3  \w    -73.00  60.00   0.50   20.00    --  -12.00  45.00 122.00  266
  4  \w    -73.00  60.00   0.50   20.00    --  -12.00  45.00  51.00  266
  5  \w      9.50  56.50   0.50   20.00    --  -12.00  45.00 300.00   94
  6  \w     12.00  69.50   0.50   20.00    --  -12.00  45.00 157.00  115
;
_diffrn_measurement_device 'four-circle diffractometer'
_diffrn_measurement_device_type 'Rigaku XtaLAB P200'
_diffrn_measurement_method '\w scans'
_diffrn_orient_matrix_type 'CrysAlisPro convention (1999,Acta A55,543-557)'
_diffrn_orient_matrix_UB_11 0.0353690000
_diffrn_orient_matrix_UB_12 -0.0341117000
_diffrn_orient_matrix_UB_13 0.0139273000
_diffrn_orient_matrix_UB_21 -0.0188002000
_diffrn_orient_matrix_UB_22 -0.0571090000
_diffrn_orient_matrix_UB_23 -0.0243665000
_diffrn_orient_matrix_UB_31 0.0055223000
_diffrn_orient_matrix_UB_32 0.0230301000
_diffrn_orient_matrix_UB_33 -0.0397031000
_diffrn_radiation_monochromator 'multi-layer mirror optics'
_diffrn_radiation_probe x-ray
_diffrn_radiation_type 'Mo K\a'
_diffrn_radiation_wavelength 0.71073
_diffrn_reflns_av_R_equivalents 0.0580
_diffrn_reflns_av_unetI/netI 0.0574
_diffrn_reflns_Laue_measured_fraction_full 0.999
_diffrn_reflns_Laue_measured_fraction_max 0.929
_diffrn_reflns_limit_h_max 25
_diffrn_reflns_limit_h_min -24
_diffrn_reflns_limit_k_max 13
_diffrn_reflns_limit_k_min -13
_diffrn_reflns_limit_l_max 21
_diffrn_reflns_limit_l_min -18
_diffrn_reflns_number 45872
_diffrn_reflns_point_group_measured_fraction_full 0.999
_diffrn_reflns_point_group_measured_fraction_max 0.929
_diffrn_reflns_theta_full 25.242
_diffrn_reflns_theta_max 29.676
_diffrn_reflns_theta_min 2.331
_diffrn_source 'rotating anode X-ray generator'
_diffrn_source_type 'Enhance (Mo) X-ray Source'
_exptl_absorpt_coefficient_mu 0.187
_exptl_absorpt_correction_T_max 1.00000
_exptl_absorpt_correction_T_min 0.63788
_exptl_absorpt_correction_type multi-scan
_exptl_absorpt_process_details
;
CrysAlisPro 1.171.43.57a (Rigaku Oxford Diffraction, 2023)
Empirical absorption correction using spherical harmonics,
implemented in SCALE3 ABSPACK scaling algorithm.
;
_exptl_crystal_colour colourless
_exptl_crystal_colour_primary colourless
_exptl_crystal_density_diffrn 1.209
_exptl_crystal_description prism
_exptl_crystal_F_000 1088
_exptl_crystal_size_max 0.2
_exptl_crystal_size_mid 0.1
_exptl_crystal_size_min 0.05
_refine_diff_density_max 0.558
_refine_diff_density_min -0.530
_refine_diff_density_rms 0.054
_refine_ls_extinction_method none
_refine_ls_goodness_of_fit_ref 1.030
_refine_ls_hydrogen_treatment constr
_refine_ls_matrix_type full
_refine_ls_number_parameters 465
_refine_ls_number_reflns 7294
_refine_ls_number_restraints 463
_refine_ls_restrained_S_all 1.072
_refine_ls_R_factor_all 0.0899
_refine_ls_R_factor_gt 0.0590
_refine_ls_shift/su_max 0.001
_refine_ls_shift/su_mean 0.000
_refine_ls_structure_factor_coef Fsqd
_refine_ls_weighting_details 'w=1/[\s^2^(Fo^2^)+(0.0759P)^2^+1.5639P] where P=(Fo^2^+2Fc^2^)/3'
_refine_ls_weighting_scheme calc
_refine_ls_wR_factor_gt 0.1497
_refine_ls_wR_factor_ref 0.1651
_reflns_Friedel_coverage 0.000
_reflns_number_gt 5140
_reflns_number_total 7294
_reflns_threshold_expression 'I > 2\s(I)'
_cod_data_source_file d3cc00442b2.cif
_cod_data_source_block 20220126_hamada_autored
_cod_database_code 7131802
_shelx_shelxl_version_number 2018/3
_shelx_space_group_comment
;
The symmetry employed for this shelxl refinement is uniquely defined
by the following loop, which should always be used as a source of
symmetry information in preference to the above space-group names.
They are only intended as comments.
;
_shelx_estimated_absorpt_t_max 0.991
_shelx_estimated_absorpt_t_min 0.964
_olex2_refinement_description
;
1. Fixed Uiso
 At 1.2 times of:
  All C(H) groups, All C(H,H) groups
 At 1.5 times of:
  All C(H,H,H) groups
2. Restrained distances
 C24A-C19A = C24A-C23A = C23A-C22A = C22A-C21A = C21A-C20A = C20A-C19A
 1.54 with sigma of 0.01
 C23A-C19A = C24A-C20A
 2.54 with sigma of 0.01
 C21A-C23A = C22A-C24A
 2.54 with sigma of 0.01
 C19A-C21A = C20A-C22A
 2.54 with sigma of 0.01
 Si1-C19 \\sim Si1-C19A
 with sigma of 0.01
 C19-C20 \\sim C21-C20 \\sim C22-C21 \\sim C22-C23 \\sim C24-C23 \\sim C24-C19
 with sigma of 0.01
 C27-C29 \\sim C27A-C29A
 with sigma of 0.04
 Si1-C25 \\sim Si1-C25A
 with sigma of 0.02
 C28-C29 \\sim C28A-C29A
 with sigma of 0.02
 C25-C26 \\sim C25A-C26A
 with sigma of 0.02
 C28-C30 \\sim C28A-C30A
 with sigma of 0.04
 C25-C30 \\sim C25A-C30A
 with sigma of 0.02
 C28-C27 \\sim C28A-C27A
 with sigma of 0.02
 C30-C29 \\sim C30A-C29A
 with sigma of 0.02
 C26-C30 \\sim C26A-C30A
 with sigma of 0.04
 Si1-C26 \\sim Si1-C26A
 with sigma of 0.04
 Si1-C30 \\sim Si1-C30A
 with sigma of 0.04
 C25-C27 \\sim C25A-C27A
 with sigma of 0.04
 C25-C29 \\sim C25A-C29A
 with sigma of 0.04
 C26-C27 \\sim C26A-C27A
 with sigma of 0.02
 C28-C26 \\sim C28A-C26A
 with sigma of 0.04
3. Uiso/Uaniso restraints and constraints
C19 \\sim C22 \\sim C20 \\sim C21 \\sim C24 \\sim C23 \\sim C22A \\sim C21A
\\sim C23A \\sim C20A \\sim C24A \\sim C19A: within 2A with sigma of 0.01 and
sigma for terminal atoms of 0.02 within 2A
C25 \\sim C28 \\sim C26 \\sim C30 \\sim C27 \\sim C29 \\sim C25A \\sim C28A
\\sim C26A \\sim C30A \\sim C27A \\sim C29A: within 2A with sigma of 0.01 and
sigma for terminal atoms of 0.02 within 2A
4. Rigid body (RIGU) restrains
 C19, C22, C20, C21, C24, C23, C22A, C21A, C23A, C20A, C24A, C19A
 with sigma for 1-2 distances of 0.004 and sigma for 1-3 distances of 0.004
5. Others
 Sof(C15A)=Sof(H15A)=Sof(C16A)=Sof(H16C)=Sof(H16D)=Sof(C17A)=Sof(H17C)=
 Sof(H17D)=Sof(C18A)=Sof(H18D)=Sof(H18E)=Sof(H18F)=1-FVAR(1)
 Sof(C15)=Sof(H15)=Sof(C17)=Sof(H17A)=Sof(H17B)=Sof(C16)=Sof(H16A)=Sof(H16B)=
 Sof(C18)=Sof(H18A)=Sof(H18B)=Sof(H18C)=FVAR(1)
 Sof(C22A)=Sof(H22C)=Sof(H22D)=Sof(C21A)=Sof(H21C)=Sof(H21D)=Sof(C23A)=
 Sof(H23C)=Sof(H23D)=Sof(C20A)=Sof(H20C)=Sof(H20D)=Sof(C24A)=Sof(H24C)=
 Sof(H24D)=Sof(C19A)=Sof(H19A)=1-FVAR(2)
 Sof(C19)=Sof(H19)=Sof(C22)=Sof(H22A)=Sof(H22B)=Sof(C20)=Sof(H20A)=Sof(H20B)=
 Sof(C21)=Sof(H21A)=Sof(H21B)=Sof(C24)=Sof(H24A)=Sof(H24B)=Sof(C23)=Sof(H23A)=
 Sof(H23B)=FVAR(2)
 Sof(C25A)=Sof(H25A)=Sof(C28A)=Sof(H28C)=Sof(H28D)=Sof(C26A)=Sof(H26C)=
 Sof(H26D)=Sof(C30A)=Sof(H30C)=Sof(H30D)=Sof(C27A)=Sof(H27C)=Sof(H27D)=
 Sof(C29A)=Sof(H29C)=Sof(H29D)=1-FVAR(3)
 Sof(C25)=Sof(H25)=Sof(C28)=Sof(H28A)=Sof(H28B)=Sof(C26)=Sof(H26A)=Sof(H26B)=
 Sof(C30)=Sof(H30A)=Sof(H30B)=Sof(C27)=Sof(H27A)=Sof(H27B)=Sof(C29)=Sof(H29A)=
 Sof(H29B)=FVAR(3)
6.a Ternary CH refined with riding coordinates:
 C25(H25), C15(H15), C15A(H15A), C19(H19), C19A(H19A), C25A(H25A)
6.b Secondary CH2 refined with riding coordinates:
 C28(H28A,H28B), C26(H26A,H26B), C30(H30A,H30B), C27(H27A,H27B), C29(H29A,
 H29B), C17(H17A,H17B), C16(H16A,H16B), C16A(H16C,H16D), C17A(H17C,H17D),
 C22(H22A,H22B), C20(H20A,H20B), C21(H21A,H21B), C24(H24A,H24B), C23(H23A,H23B),
  C22A(H22C,H22D), C21A(H21C,H21D), C23A(H23C,H23D), C20A(H20C,H20D), C24A(H24C,
 H24D), C28A(H28C,H28D), C26A(H26C,H26D), C30A(H30C,H30D), C27A(H27C,H27D),
 C29A(H29C,H29D)
6.c Aromatic/amide H refined with riding coordinates:
 C7(H7), C4(H4), C8(H8), C14(H14), C10(H10), C3(H3), C13(H13), C12(H12),
 C11(H11)
6.d Idealised Me refined as rotating group:
 C18(H18A,H18B,H18C), C18A(H18D,H18E,H18F)
;
_olex2_submission_special_instructions 'No special instructions were received'
_oxdiff_exptl_absorpt_empirical_details
;
Empirical correction (ABSPACK) includes:
- Absorption correction using spherical harmonics
- Frame scaling
- Detector area scaling
;
_oxdiff_exptl_absorpt_empirical_full_max 1.319
_oxdiff_exptl_absorpt_empirical_full_min 0.699

loop_
_space_group_symop_operation_xyz
'x, y, z'
'-x, y+1/2, -z+1/2'
'-x, -y, -z'
'x, -y-1/2, z-1/2'

loop_
_atom_site_label
_atom_site_type_symbol
_atom_site_fract_x
_atom_site_fract_y
_atom_site_fract_z
_atom_site_U_iso_or_equiv
_atom_site_adp_type
_atom_site_occupancy
_atom_site_site_symmetry_order
_atom_site_calc_flag
_atom_site_refinement_flags_posn
_atom_site_refinement_flags_adp
_atom_site_refinement_flags_occupancy
_atom_site_disorder_assembly
_atom_site_disorder_group
S1 S 0.61393(3) 0.23214(5) 0.73106(3) 0.03296(14) Uani 1 1 d . . . . .
Si1 Si 0.21670(4) 0.21640(7) 0.54307(5) 0.04433(18) Uani 1 1 d D . . . .
O2 O 0.65565(9) 0.28535(17) 0.82020(10) 0.0447(4) Uani 1 1 d . . . . .
O1 O 0.63203(8) 0.10411(14) 0.70493(11) 0.0420(4) Uani 1 1 d . . . . .
N1 N 0.52378(10) 0.22634(16) 0.72437(12) 0.0327(4) Uani 1 1 d . . . . .
C5 C 0.46073(11) 0.18228(18) 0.64824(13) 0.0288(4) Uani 1 1 d . . . . .
C9 C 0.61229(11) 0.34672(18) 0.64583(13) 0.0290(4) Uani 1 1 d . . . . .
C6 C 0.39429(12) 0.23067(18) 0.65937(14) 0.0316(4) Uani 1 1 d . . . . .
C7 C 0.41933(13) 0.3088(2) 0.74242(15) 0.0358(5) Uani 1 1 d . . . . .
H7 H 0.387077 0.353804 0.767084 0.043 Uiso 1 1 calc R U . . .
C4 C 0.45863(11) 0.10915(19) 0.57132(15) 0.0335(4) Uani 1 1 d . . . . .
H4 H 0.504276 0.079393 0.565292 0.040 Uiso 1 1 calc R U . . .
C8 C 0.49576(13) 0.3069(2) 0.77877(15) 0.0365(5) Uani 1 1 d . . . . .
H8 H 0.526399 0.352585 0.832729 0.044 Uiso 1 1 calc R U . . .
C14 C 0.62869(13) 0.3039(2) 0.57091(15) 0.0382(5) Uani 1 1 d . . . . .
H14 H 0.640766 0.213593 0.565516 0.046 Uiso 1 1 calc R U . . .
C10 C 0.59481(13) 0.4790(2) 0.65479(15) 0.0387(5) Uani 1 1 d . . . . .
H10 H 0.583888 0.507188 0.706296 0.046 Uiso 1 1 calc R U . . .
C3 C 0.38804(12) 0.0816(2) 0.50447(16) 0.0391(5) Uani 1 1 d . . . . .
H3 H 0.384626 0.033382 0.451174 0.047 Uiso 1 1 calc R U . . .
C1 C 0.32326(12) 0.2001(2) 0.59168(16) 0.0369(5) Uani 1 1 d . . . . .
C13 C 0.62711(14) 0.3957(3) 0.50413(16) 0.0457(6) Uani 1 1 d . . . . .
H13 H 0.638113 0.368097 0.452546 0.055 Uiso 1 1 calc R U . . .
C12 C 0.60950(15) 0.5273(2) 0.51276(17) 0.0488(6) Uani 1 1 d . . . . .
H12 H 0.608368 0.589479 0.466867 0.059 Uiso 1 1 calc R U . . .
C11 C 0.59356(15) 0.5688(2) 0.58756(18) 0.0488(6) Uani 1 1 d . . . . .
H11 H 0.581711 0.659269 0.592882 0.059 Uiso 1 1 calc R U . . .
C2 C 0.32151(12) 0.1256(2) 0.51597(17) 0.0438(5) Uani 1 1 d . . . . .
C25 C 0.1802(7) 0.3926(9) 0.5115(9) 0.041(2) Uani 0.53(2) 1 d D U P A 1
H25 H 0.204018 0.427280 0.468782 0.050 Uiso 0.53(2) 1 calc R U P A 1
C28 C 0.0970(8) 0.6364(16) 0.5088(12) 0.051(2) Uani 0.53(2) 1 d D U P A 1
H28A H 0.067869 0.624419 0.549253 0.061 Uiso 0.53(2) 1 calc R U P A 1
H28B H 0.086233 0.727215 0.483325 0.061 Uiso 0.53(2) 1 calc R U P A 1
C26 C 0.2048(6) 0.4852(9) 0.5949(7) 0.0390(16) Uani 0.53(2) 1 d D U P A 1
H26A H 0.181410 0.454388 0.638312 0.047 Uiso 0.53(2) 1 calc R U P A 1
H26B H 0.260860 0.480323 0.626491 0.047 Uiso 0.53(2) 1 calc R U P A 1
C30 C 0.0923(6) 0.3981(11) 0.4595(8) 0.0456(19) Uani 0.53(2) 1 d D U P A 1
H30A H 0.077977 0.340273 0.404756 0.055 Uiso 0.53(2) 1 calc R U P A 1
H30B H 0.066674 0.363899 0.499687 0.055 Uiso 0.53(2) 1 calc R U P A 1
C27 C 0.1817(5) 0.6296(9) 0.5688(8) 0.0442(16) Uani 0.53(2) 1 d D U P A 1
H27A H 0.191775 0.683136 0.624934 0.053 Uiso 0.53(2) 1 calc R U P A 1
H27B H 0.212257 0.666770 0.535161 0.053 Uiso 0.53(2) 1 calc R U P A 1
C29 C 0.0651(6) 0.5399(11) 0.4297(8) 0.0538(19) Uani 0.53(2) 1 d D U P A 1
H29A H 0.081487 0.566946 0.379329 0.065 Uiso 0.53(2) 1 calc R U P A 1
H29B H 0.008673 0.542544 0.406410 0.065 Uiso 0.53(2) 1 calc R U P A 1
C15 C 0.2366(2) 0.0920(5) 0.4625(3) 0.0365(10) Uani 0.642(6) 1 d . . P A 1
H15 H 0.223615 -0.001135 0.473210 0.044 Uiso 0.642(6) 1 calc R U P A 1
C17 C 0.1302(3) 0.0802(6) 0.3029(3) 0.0448(11) Uani 0.642(6) 1 d . . P A 1
H17A H 0.095546 0.111955 0.332762 0.054 Uiso 0.642(6) 1 calc R U P A 1
H17B H 0.113815 0.121262 0.241366 0.054 Uiso 0.642(6) 1 calc R U P A 1
C16 C 0.21169(19) 0.1254(4) 0.3595(3) 0.0406(10) Uani 0.642(6) 1 d . . P A 1
H16A H 0.215260 0.222560 0.352540 0.049 Uiso 0.642(6) 1 calc R U P A 1
H16B H 0.247340 0.082521 0.335058 0.049 Uiso 0.642(6) 1 calc R U P A 1
C18 C 0.1231(4) -0.0697(6) 0.2923(5) 0.0587(15) Uani 0.642(6) 1 d . . P A 1
H18A H 0.071356 -0.092637 0.250695 0.088 Uiso 0.642(6) 1 calc R U P A 1
H18B H 0.133148 -0.110470 0.352255 0.088 Uiso 0.642(6) 1 calc R U P A 1
H18C H 0.160034 -0.102696 0.267066 0.088 Uiso 0.642(6) 1 calc R U P A 1
C15A C 0.2397(4) 0.1407(9) 0.4362(6) 0.0379(18) Uani 0.358(6) 1 d . . P A 2
H15A H 0.239061 0.210237 0.390559 0.046 Uiso 0.358(6) 1 calc R U P A 2
C16A C 0.2080(4) 0.0097(7) 0.3915(5) 0.052(2) Uani 0.358(6) 1 d . . P A 2
H16C H 0.209996 -0.055019 0.439694 0.062 Uiso 0.358(6) 1 calc R U P A 2
H16D H 0.240927 -0.024363 0.359828 0.062 Uiso 0.358(6) 1 calc R U P A 2
C17A C 0.1265(5) 0.0187(11) 0.3229(6) 0.047(2) Uani 0.358(6) 1 d . . P A 2
H17C H 0.093293 0.052236 0.354210 0.056 Uiso 0.358(6) 1 calc R U P A 2
H17D H 0.124267 0.082788 0.274216 0.056 Uiso 0.358(6) 1 calc R U P A 2
C18A C 0.0972(7) -0.1134(13) 0.2801(8) 0.061(3) Uani 0.358(6) 1 d . . P A 2
H18D H 0.043065 -0.105629 0.241559 0.092 Uiso 0.358(6) 1 calc R U P A 2
H18E H 0.103661 -0.179064 0.328360 0.092 Uiso 0.358(6) 1 calc R U P A 2
H18F H 0.125900 -0.141563 0.242497 0.092 Uiso 0.358(6) 1 calc R U P A 2
C19 C 0.16860(17) 0.1398(3) 0.6178(3) 0.0523(9) Uani 0.823(3) 1 d D U P A 1
H19 H 0.173040 0.209005 0.665078 0.063 Uiso 0.823(3) 1 calc R U P A 1
C22 C 0.08776(19) -0.0680(4) 0.6811(3) 0.0664(9) Uani 0.823(3) 1 d D U P A 1
H22A H 0.082412 -0.137925 0.634917 0.080 Uiso 0.823(3) 1 calc R U P A 1
H22B H 0.064111 -0.100613 0.723801 0.080 Uiso 0.823(3) 1 calc R U P A 1
C20 C 0.2086(2) 0.0220(4) 0.6716(3) 0.0776(11) Uani 0.823(3) 1 d D U P A 1
H20A H 0.261224 0.048328 0.710180 0.093 Uiso 0.823(3) 1 calc R U P A 1
H20B H 0.212060 -0.046742 0.628356 0.093 Uiso 0.823(3) 1 calc R U P A 1
C21 C 0.1711(2) -0.0396(5) 0.7333(3) 0.0822(13) Uani 0.823(3) 1 d D U P A 1
H21A H 0.197692 -0.123254 0.759760 0.099 Uiso 0.823(3) 1 calc R U P A 1
H21B H 0.176424 0.021767 0.784511 0.099 Uiso 0.823(3) 1 calc R U P A 1
C24 C 0.0848(2) 0.1148(6) 0.5732(4) 0.1111(16) Uani 0.823(3) 1 d D U P A 1
H24A H 0.075938 0.054876 0.520326 0.133 Uiso 0.823(3) 1 calc R U P A 1
H24B H 0.059103 0.199935 0.549101 0.133 Uiso 0.823(3) 1 calc R U P A 1
C23 C 0.0481(3) 0.0545(6) 0.6348(4) 0.1127(17) Uani 0.823(3) 1 d D U P A 1
H23A H 0.048608 0.120331 0.681727 0.135 Uiso 0.823(3) 1 calc R U P A 1
H23B H -0.005752 0.033074 0.597867 0.135 Uiso 0.823(3) 1 calc R U P A 1
C22A C 0.1495(12) -0.0254(15) 0.7451(11) 0.077(3) Uani 0.177(3) 1 d D U P A 2
H22C H 0.203948 -0.021534 0.785794 0.093 Uiso 0.177(3) 1 calc R U P A 2
H22D H 0.121865 -0.076011 0.777065 0.093 Uiso 0.177(3) 1 calc R U P A 2
C21A C 0.1419(11) -0.0975(12) 0.6560(11) 0.081(3) Uani 0.177(3) 1 d D U P A 2
H21C H 0.087322 -0.108147 0.617313 0.098 Uiso 0.177(3) 1 calc R U P A 2
H21D H 0.164915 -0.186930 0.670583 0.098 Uiso 0.177(3) 1 calc R U P A 2
C23A C 0.1172(10) 0.1164(15) 0.7261(11) 0.086(3) Uani 0.177(3) 1 d D U P A 2
H23C H 0.125246 0.161626 0.784842 0.103 Uiso 0.177(3) 1 calc R U P A 2
H23D H 0.061625 0.112487 0.690442 0.103 Uiso 0.177(3) 1 calc R U P A 2
C20A C 0.1822(10) -0.0184(14) 0.6028(11) 0.074(3) Uani 0.177(3) 1 d D U P A 2
H20C H 0.237853 -0.017379 0.638257 0.089 Uiso 0.177(3) 1 calc R U P A 2
H20D H 0.173308 -0.062489 0.543401 0.089 Uiso 0.177(3) 1 calc R U P A 2
C24A C 0.1565(10) 0.1961(12) 0.6721(12) 0.085(3) Uani 0.177(3) 1 d D U P A 2
H24C H 0.131497 0.283730 0.655309 0.102 Uiso 0.177(3) 1 calc R U P A 2
H24D H 0.210578 0.211236 0.711427 0.102 Uiso 0.177(3) 1 calc R U P A 2
C19A C 0.1525(9) 0.1236(14) 0.5858(11) 0.082(3) Uani 0.177(3) 1 d D U P A 2
H19A H 0.099184 0.125080 0.539497 0.099 Uiso 0.177(3) 1 calc R U P A 2
C25A C 0.1862(8) 0.3898(10) 0.4989(10) 0.0382(19) Uani 0.47(2) 1 d D U P A 2
H25A H 0.213590 0.410199 0.456837 0.046 Uiso 0.47(2) 1 calc R U P A 2
C28A C 0.1014(9) 0.6457(18) 0.4998(13) 0.051(2) Uani 0.47(2) 1 d D U P A 2
H28C H 0.077284 0.614326 0.542408 0.061 Uiso 0.47(2) 1 calc R U P A 2
H28D H 0.085880 0.738597 0.482143 0.061 Uiso 0.47(2) 1 calc R U P A 2
C26A C 0.2132(7) 0.4915(11) 0.5742(9) 0.047(2) Uani 0.47(2) 1 d D U P A 2
H26C H 0.269612 0.489336 0.601595 0.056 Uiso 0.47(2) 1 calc R U P A 2
H26D H 0.193832 0.467400 0.622625 0.056 Uiso 0.47(2) 1 calc R U P A 2
C30A C 0.1024(7) 0.4121(11) 0.4431(8) 0.0418(19) Uani 0.47(2) 1 d D U P A 2
H30C H 0.072111 0.378978 0.478316 0.050 Uiso 0.47(2) 1 calc R U P A 2
H30D H 0.087972 0.359284 0.386038 0.050 Uiso 0.47(2) 1 calc R U P A 2
C27A C 0.1876(7) 0.6321(11) 0.5418(11) 0.055(2) Uani 0.47(2) 1 d D U P A 2
H27C H 0.207883 0.693519 0.594450 0.066 Uiso 0.47(2) 1 calc R U P A 2
H27D H 0.209343 0.658338 0.495856 0.066 Uiso 0.47(2) 1 calc R U P A 2
C29A C 0.0816(7) 0.5579(12) 0.4178(8) 0.0482(19) Uani 0.47(2) 1 d D U P A 2
H29C H 0.108831 0.589458 0.378588 0.058 Uiso 0.47(2) 1 calc R U P A 2
H29D H 0.026196 0.564494 0.381840 0.058 Uiso 0.47(2) 1 calc R U P A 2

loop_
_atom_site_aniso_label
_atom_site_aniso_U_11
_atom_site_aniso_U_22
_atom_site_aniso_U_33
_atom_site_aniso_U_23
_atom_site_aniso_U_13
_atom_site_aniso_U_12
S1 0.0326(3) 0.0294(3) 0.0345(3) 0.0069(2) 0.0096(2) -0.00124(19)
Si1 0.0316(3) 0.0440(4) 0.0570(4) -0.0042(3) 0.0160(3) 0.0070(2)
O2 0.0425(9) 0.0531(10) 0.0320(8) 0.0064(7) 0.0064(7) -0.0066(7)
O1 0.0379(8) 0.0287(7) 0.0588(10) 0.0110(7) 0.0172(7) 0.0049(6)
N1 0.0351(9) 0.0293(8) 0.0343(9) 0.0020(7) 0.0135(7) -0.0010(7)
C5 0.0324(10) 0.0197(8) 0.0348(10) 0.0044(7) 0.0130(8) 0.0000(7)
C9 0.0309(9) 0.0250(9) 0.0293(10) 0.0018(7) 0.0090(8) -0.0037(7)
C6 0.0392(11) 0.0220(9) 0.0374(11) 0.0053(8) 0.0187(9) 0.0030(8)
C7 0.0486(12) 0.0286(10) 0.0367(11) 0.0022(8) 0.0234(10) 0.0026(9)
C4 0.0325(10) 0.0262(9) 0.0439(12) -0.0013(8) 0.0165(9) 0.0032(7)
C8 0.0506(13) 0.0321(10) 0.0307(10) 0.0000(8) 0.0196(9) -0.0015(9)
C14 0.0440(12) 0.0322(10) 0.0430(12) -0.0064(9) 0.0215(10) -0.0050(9)
C10 0.0537(13) 0.0276(10) 0.0387(12) -0.0010(8) 0.0217(10) -0.0015(9)
C3 0.0387(11) 0.0325(11) 0.0450(12) -0.0110(9) 0.0142(9) 0.0027(8)
C1 0.0350(11) 0.0295(10) 0.0477(12) -0.0004(9) 0.0171(9) 0.0056(8)
C13 0.0548(14) 0.0518(14) 0.0371(12) -0.0038(10) 0.0247(11) -0.0092(11)
C12 0.0601(15) 0.0454(13) 0.0431(13) 0.0146(11) 0.0216(11) -0.0038(11)
C11 0.0676(16) 0.0293(11) 0.0572(15) 0.0088(10) 0.0320(13) 0.0017(10)
C2 0.0320(11) 0.0423(12) 0.0524(14) -0.0110(11) 0.0101(10) 0.0031(9)
C25 0.040(3) 0.052(3) 0.044(4) 0.005(2) 0.029(2) 0.011(2)
C28 0.041(3) 0.043(3) 0.063(4) 0.010(3) 0.014(3) 0.009(3)
C26 0.031(3) 0.037(2) 0.046(3) 0.006(2) 0.012(2) 0.0023(19)
C30 0.046(3) 0.054(3) 0.033(3) 0.004(2) 0.010(2) 0.012(2)
C27 0.039(2) 0.040(2) 0.056(4) 0.005(3) 0.021(3) 0.0012(19)
C29 0.049(3) 0.063(3) 0.047(3) 0.017(3) 0.015(3) 0.016(3)
C15 0.0352(19) 0.034(2) 0.041(2) 0.0077(17) 0.0158(17) -0.0014(17)
C17 0.043(2) 0.046(3) 0.042(2) -0.002(2) 0.0126(17) -0.003(2)
C16 0.0360(19) 0.045(2) 0.041(2) 0.0029(16) 0.0148(16) -0.0007(14)
C18 0.065(4) 0.049(4) 0.055(3) -0.011(3) 0.014(3) -0.014(2)
C15A 0.028(3) 0.036(4) 0.044(5) 0.000(3) 0.008(3) 0.002(3)
C16A 0.040(4) 0.042(4) 0.063(5) -0.006(3) 0.007(3) 0.001(3)
C17A 0.039(4) 0.048(6) 0.045(5) -0.004(5) 0.006(3) -0.001(4)
C18A 0.063(7) 0.054(7) 0.054(6) -0.011(5) 0.006(5) -0.003(5)
C19 0.0407(16) 0.0426(15) 0.079(2) 0.0101(16) 0.0282(16) 0.0052(12)
C22 0.065(2) 0.071(2) 0.069(2) 0.0009(17) 0.0313(17) -0.0136(17)
C20 0.0448(18) 0.091(2) 0.095(3) 0.046(2) 0.0229(17) 0.0128(17)
C21 0.058(2) 0.105(3) 0.079(3) 0.042(2) 0.0216(18) -0.001(2)
C24 0.052(2) 0.142(4) 0.133(3) 0.075(3) 0.027(2) 0.006(2)
C23 0.063(2) 0.135(4) 0.147(4) 0.067(3) 0.047(2) 0.009(2)
C22A 0.064(5) 0.095(4) 0.081(4) 0.028(4) 0.035(4) -0.002(4)
C21A 0.071(4) 0.086(4) 0.086(4) 0.025(4) 0.028(4) -0.001(4)
C23A 0.066(4) 0.099(4) 0.098(5) 0.026(4) 0.036(4) -0.002(4)
C20A 0.062(5) 0.078(5) 0.086(5) 0.032(5) 0.031(4) 0.014(4)
C24A 0.060(5) 0.092(5) 0.107(5) 0.030(4) 0.034(4) -0.002(5)
C19A 0.053(5) 0.085(4) 0.101(5) 0.034(4) 0.020(4) 0.008(4)
C25A 0.039(3) 0.050(3) 0.036(3) 0.008(2) 0.026(2) 0.011(2)
C28A 0.046(3) 0.043(3) 0.061(4) 0.014(3) 0.018(3) 0.008(3)
C26A 0.034(3) 0.046(3) 0.059(4) 0.012(3) 0.014(3) 0.000(2)
C30A 0.046(3) 0.050(3) 0.028(3) 0.001(2) 0.013(2) 0.009(3)
C27A 0.043(3) 0.045(3) 0.073(4) 0.014(3) 0.017(3) 0.000(2)
C29A 0.051(4) 0.055(3) 0.040(3) 0.015(2) 0.019(3) 0.018(3)

loop_
_atom_type_symbol
_atom_type_description
_atom_type_scat_dispersion_real
_atom_type_scat_dispersion_imag
_atom_type_scat_source
C C 0.0033 0.0016 'International Tables Vol C Tables 4.2.6.8 and 6.1.1.4'
H H 0.0000 0.0000 'International Tables Vol C Tables 4.2.6.8 and 6.1.1.4'
N N 0.0061 0.0033 'International Tables Vol C Tables 4.2.6.8 and 6.1.1.4'
O O 0.0106 0.0060 'International Tables Vol C Tables 4.2.6.8 and 6.1.1.4'
S S 0.1246 0.1234 'International Tables Vol C Tables 4.2.6.8 and 6.1.1.4'
Si Si 0.0817 0.0704 'International Tables Vol C Tables 4.2.6.8 and 6.1.1.4'

loop_
_geom_angle_atom_site_label_1
_geom_angle_atom_site_label_2
_geom_angle_atom_site_label_3
_geom_angle
_geom_angle_site_symmetry_1
_geom_angle_site_symmetry_3
_geom_angle_publ_flag
O2 S1 O1 120.94(10) . . ?
O2 S1 N1 104.66(10) . . ?
O2 S1 C9 110.29(9) . . ?
O1 S1 N1 107.26(9) . . ?
O1 S1 C9 108.14(10) . . ?
N1 S1 C9 104.21(9) . . ?
C1 Si1 C2 36.32(9) . . ?
C1 Si1 C25 114.7(4) . . ?
C1 Si1 C15 76.62(15) . . ?
C1 Si1 C15A 77.2(2) . . ?
C1 Si1 C19 113.57(12) . . ?
C1 Si1 C25A 111.4(5) . . ?
C25 Si1 C2 124.2(5) . . ?
C25 Si1 C15 125.4(5) . . ?
C15 Si1 C2 40.83(14) . . ?
C15A Si1 C2 41.8(2) . . ?
C19 Si1 C2 125.51(12) . . ?
C19 Si1 C25 109.3(5) . . ?
C19 Si1 C15 113.54(19) . . ?
C19A Si1 C1 123.9(5) . . ?
C19A Si1 C2 125.3(5) . . ?
C19A Si1 C15A 118.8(6) . . ?
C19A Si1 C25A 116.8(7) . . ?
C25A Si1 C2 117.0(5) . . ?
C25A Si1 C15A 99.9(6) . . ?
C5 N1 S1 125.83(14) . . ?
C5 N1 C8 107.81(17) . . ?
C8 N1 S1 122.90(15) . . ?
N1 C5 C6 107.13(17) . . ?
C4 C5 N1 129.88(18) . . ?
C4 C5 C6 122.94(18) . . ?
C14 C9 S1 119.58(15) . . ?
C10 C9 S1 119.27(16) . . ?
C10 C9 C14 121.15(19) . . ?
C5 C6 C7 106.92(18) . . ?
C1 C6 C5 118.19(19) . . ?
C1 C6 C7 134.85(19) . . ?
C6 C7 H7 125.8 . . ?
C8 C7 C6 108.49(18) . . ?
C8 C7 H7 125.8 . . ?
C5 C4 H4 121.0 . . ?
C3 C4 C5 118.06(18) . . ?
C3 C4 H4 121.0 . . ?
N1 C8 H8 125.2 . . ?
C7 C8 N1 109.56(19) . . ?
C7 C8 H8 125.2 . . ?
C9 C14 H14 120.6 . . ?
C13 C14 C9 118.9(2) . . ?
C13 C14 H14 120.6 . . ?
C9 C10 H10 120.5 . . ?
C11 C10 C9 119.1(2) . . ?
C11 C10 H10 120.5 . . ?
C4 C3 H3 120.2 . . ?
C4 C3 C2 119.6(2) . . ?
C2 C3 H3 120.2 . . ?
C6 C1 Si1 150.36(17) . . ?
C2 C1 Si1 90.98(15) . . ?
C2 C1 C6 118.56(19) . . ?
C14 C13 H13 120.0 . . ?
C12 C13 C14 120.1(2) . . ?
C12 C13 H13 120.0 . . ?
C13 C12 H12 119.7 . . ?
C11 C12 C13 120.6(2) . . ?
C11 C12 H12 119.7 . . ?
C10 C11 H11 119.9 . . ?
C12 C11 C10 120.2(2) . . ?
C12 C11 H11 119.9 . . ?
C3 C2 Si1 174.59(18) . . ?
C3 C2 C15 131.1(3) . . ?
C3 C2 C15A 125.5(4) . . ?
C1 C2 Si1 52.70(11) . . ?
C1 C2 C3 122.6(2) . . ?
C1 C2 C15 105.8(2) . . ?
C1 C2 C15A 109.1(3) . . ?
C15 C2 Si1 54.03(19) . . ?
C15A C2 Si1 58.1(3) . . ?
Si1 C25 H25 107.0 . . ?
C26 C25 Si1 112.3(7) . . ?
C26 C25 H25 107.0 . . ?
C26 C25 C30 110.7(8) . . ?
C30 C25 Si1 112.5(8) . . ?
C30 C25 H25 107.0 . . ?
H28A C28 H28B 107.0 . . ?
C27 C28 H28A 107.6 . . ?
C27 C28 H28B 107.6 . . ?
C29 C28 H28A 107.6 . . ?
C29 C28 H28B 107.6 . . ?
C29 C28 C27 119.0(9) . . ?
C25 C26 H26A 109.1 . . ?
C25 C26 H26B 109.1 . . ?
H26A C26 H26B 107.8 . . ?
C27 C26 C25 112.6(6) . . ?
C27 C26 H26A 109.1 . . ?
C27 C26 H26B 109.1 . . ?
C25 C30 H30A 109.3 . . ?
C25 C30 H30B 109.3 . . ?
H30A C30 H30B 108.0 . . ?
C29 C30 C25 111.5(7) . . ?
C29 C30 H30A 109.3 . . ?
C29 C30 H30B 109.3 . . ?
C28 C27 C26 109.7(8) . . ?
C28 C27 H27A 109.7 . . ?
C28 C27 H27B 109.7 . . ?
C26 C27 H27A 109.7 . . ?
C26 C27 H27B 109.7 . . ?
H27A C27 H27B 108.2 . . ?
C28 C29 C30 111.2(8) . . ?
C28 C29 H29A 109.4 . . ?
C28 C29 H29B 109.4 . . ?
C30 C29 H29A 109.4 . . ?
C30 C29 H29B 109.4 . . ?
H29A C29 H29B 108.0 . . ?
Si1 C15 H15 112.5 . . ?
C2 C15 Si1 85.1(2) . . ?
C2 C15 H15 112.5 . . ?
C16 C15 Si1 119.4(3) . . ?
C16 C15 C2 111.9(3) . . ?
C16 C15 H15 112.5 . . ?
H17A C17 H17B 107.8 . . ?
C16 C17 H17A 109.0 . . ?
C16 C17 H17B 109.0 . . ?
C18 C17 H17A 109.0 . . ?
C18 C17 H17B 109.0 . . ?
C18 C17 C16 112.9(5) . . ?
C15 C16 H16A 109.0 . . ?
C15 C16 H16B 109.0 . . ?
C17 C16 C15 113.1(3) . . ?
C17 C16 H16A 109.0 . . ?
C17 C16 H16B 109.0 . . ?
H16A C16 H16B 107.8 . . ?
C17 C18 H18A 109.5 . . ?
C17 C18 H18B 109.5 . . ?
C17 C18 H18C 109.5 . . ?
H18A C18 H18B 109.5 . . ?
H18A C18 H18C 109.5 . . ?
H18B C18 H18C 109.5 . . ?
Si1 C15A H15A 112.4 . . ?
C2 C15A Si1 80.1(4) . . ?
C2 C15A H15A 112.4 . . ?
C16A C15A Si1 122.9(7) . . ?
C16A C15A C2 112.5(6) . . ?
C16A C15A H15A 112.4 . . ?
C15A C16A H16C 108.9 . . ?
C15A C16A H16D 108.9 . . ?
C15A C16A C17A 113.6(7) . . ?
H16C C16A H16D 107.7 . . ?
C17A C16A H16C 108.9 . . ?
C17A C16A H16D 108.9 . . ?
C16A C17A H17C 109.2 . . ?
C16A C17A H17D 109.2 . . ?
H17C C17A H17D 107.9 . . ?
C18A C17A C16A 111.9(8) . . ?
C18A C17A H17C 109.2 . . ?
C18A C17A H17D 109.2 . . ?
C17A C18A H18D 109.5 . . ?
C17A C18A H18E 109.5 . . ?
C17A C18A H18F 109.5 . . ?
H18D C18A H18E 109.5 . . ?
H18D C18A H18F 109.5 . . ?
H18E C18A H18F 109.5 . . ?
Si1 C19 H19 104.4 . . ?
C20 C19 Si1 114.7(2) . . ?
C20 C19 H19 104.4 . . ?
C20 C19 C24 110.9(3) . . ?
C24 C19 Si1 116.4(3) . . ?
C24 C19 H19 104.4 . . ?
H22A C22 H22B 108.2 . . ?
C21 C22 H22A 109.6 . . ?
C21 C22 H22B 109.6 . . ?
C23 C22 H22A 109.6 . . ?
C23 C22 H22B 109.6 . . ?
C23 C22 C21 110.1(4) . . ?
C19 C20 H20A 108.4 . . ?
C19 C20 H20B 108.4 . . ?
C19 C20 C21 115.4(3) . . ?
H20A C20 H20B 107.5 . . ?
C21 C20 H20A 108.4 . . ?
C21 C20 H20B 108.4 . . ?
C22 C21 C20 111.5(3) . . ?
C22 C21 H21A 109.3 . . ?
C22 C21 H21B 109.3 . . ?
C20 C21 H21A 109.3 . . ?
C20 C21 H21B 109.3 . . ?
H21A C21 H21B 108.0 . . ?
C19 C24 H24A 108.5 . . ?
C19 C24 H24B 108.5 . . ?
C19 C24 C23 115.1(4) . . ?
H24A C24 H24B 107.5 . . ?
C23 C24 H24A 108.5 . . ?
C23 C24 H24B 108.5 . . ?
C22 C23 C24 112.3(4) . . ?
C22 C23 H23A 109.1 . . ?
C22 C23 H23B 109.1 . . ?
C24 C23 H23A 109.1 . . ?
C24 C23 H23B 109.1 . . ?
H23A C23 H23B 107.9 . . ?
H22C C22A H22D 108.0 . . ?
C21A C22A H22C 109.3 . . ?
C21A C22A H22D 109.3 . . ?
C21A C22A C23A 111.5(8) . . ?
C23A C22A H22C 109.3 . . ?
C23A C22A H22D 109.3 . . ?
C22A C21A H21C 109.5 . . ?
C22A C21A H21D 109.5 . . ?
C22A C21A C20A 110.6(8) . . ?
H21C C21A H21D 108.1 . . ?
C20A C21A H21C 109.5 . . ?
C20A C21A H21D 109.5 . . ?
C22A C23A H23C 109.5 . . ?
C22A C23A H23D 109.5 . . ?
C22A C23A C24A 110.7(8) . . ?
H23C C23A H23D 108.1 . . ?
C24A C23A H23C 109.5 . . ?
C24A C23A H23D 109.5 . . ?
C21A C20A H20C 109.5 . . ?
C21A C20A H20D 109.5 . . ?
H20C C20A H20D 108.1 . . ?
C19A C20A C21A 110.8(7) . . ?
C19A C20A H20C 109.5 . . ?
C19A C20A H20D 109.5 . . ?
C23A C24A H24C 109.3 . . ?
C23A C24A H24D 109.3 . . ?
H24C C24A H24D 108.0 . . ?
C19A C24A C23A 111.4(8) . . ?
C19A C24A H24C 109.3 . . ?
C19A C24A H24D 109.3 . . ?
Si1 C19A H19A 110.3 . . ?
C20A C19A Si1 106.9(9) . . ?
C20A C19A H19A 110.3 . . ?
C24A C19A Si1 105.0(10) . . ?
C24A C19A C20A 113.8(9) . . ?
C24A C19A H19A 110.3 . . ?
Si1 C25A H25A 105.8 . . ?
C26A C25A Si1 111.9(8) . . ?
C26A C25A H25A 105.8 . . ?
C26A C25A C30A 109.3(8) . . ?
C30A C25A Si1 117.4(9) . . ?
C30A C25A H25A 105.8 . . ?
H28C C28A H28D 109.3 . . ?
C27A C28A H28C 111.4 . . ?
C27A C28A H28D 111.4 . . ?
C29A C28A H28C 111.4 . . ?
C29A C28A H28D 111.4 . . ?
C29A C28A C27A 101.9(12) . . ?
C25A C26A H26C 108.9 . . ?
C25A C26A H26D 108.9 . . ?
C25A C26A C27A 113.5(7) . . ?
H26C C26A H26D 107.7 . . ?
C27A C26A H26C 108.9 . . ?
C27A C26A H26D 108.9 . . ?
C25A C30A H30C 108.8 . . ?
C25A C30A H30D 108.8 . . ?
C25A C30A C29A 113.8(8) . . ?
H30C C30A H30D 107.7 . . ?
C29A C30A H30C 108.8 . . ?
C29A C30A H30D 108.8 . . ?
C28A C27A C26A 112.7(9) . . ?
C28A C27A H27C 109.1 . . ?
C28A C27A H27D 109.1 . . ?
C26A C27A H27C 109.1 . . ?
C26A C27A H27D 109.1 . . ?
H27C C27A H27D 107.8 . . ?
C28A C29A C30A 112.7(9) . . ?
C28A C29A H29C 109.1 . . ?
C28A C29A H29D 109.1 . . ?
C30A C29A H29C 109.1 . . ?
C30A C29A H29D 109.1 . . ?
H29C C29A H29D 107.8 . . ?

loop_
_geom_bond_atom_site_label_1
_geom_bond_atom_site_label_2
_geom_bond_distance
_geom_bond_site_symmetry_2
_geom_bond_publ_flag
S1 O2 1.4329(16) . ?
S1 O1 1.4334(16) . ?
S1 N1 1.6672(18) . ?
S1 C9 1.7603(19) . ?
Si1 C1 1.876(2) . ?
Si1 C2 2.358(2) . ?
Si1 C25 1.903(9) . ?
Si1 C15 1.916(5) . ?
Si1 C15A 2.033(9) . ?
Si1 C19 1.895(3) . ?
Si1 C19A 1.844(9) . ?
Si1 C25A 1.889(10) . ?
N1 C5 1.411(3) . ?
N1 C8 1.416(3) . ?
C5 C6 1.416(3) . ?
C5 C4 1.404(3) . ?
C9 C14 1.393(3) . ?
C9 C10 1.393(3) . ?
C6 C7 1.445(3) . ?
C6 C1 1.403(3) . ?
C7 H7 0.9500 . ?
C7 C8 1.341(3) . ?
C4 H4 0.9500 . ?
C4 C3 1.385(3) . ?
C8 H8 0.9500 . ?
C14 H14 0.9500 . ?
C14 C13 1.391(3) . ?
C10 H10 0.9500 . ?
C10 C11 1.385(3) . ?
C3 H3 0.9500 . ?
C3 C2 1.406(3) . ?
C1 C2 1.397(3) . ?
C13 H13 0.9500 . ?
C13 C12 1.387(4) . ?
C12 H12 0.9500 . ?
C12 C11 1.382(4) . ?
C11 H11 0.9500 . ?
C2 C15 1.547(5) . ?
C2 C15A 1.596(8) . ?
C25 H25 1.0000 . ?
C25 C26 1.534(9) . ?
C25 C30 1.555(9) . ?
C28 H28A 0.9900 . ?
C28 H28B 0.9900 . ?
C28 C27 1.527(9) . ?
C28 C29 1.516(10) . ?
C26 H26A 0.9900 . ?
C26 H26B 0.9900 . ?
C26 C27 1.532(8) . ?
C30 H30A 0.9900 . ?
C30 H30B 0.9900 . ?
C30 C29 1.532(9) . ?
C27 H27A 0.9900 . ?
C27 H27B 0.9900 . ?
C29 H29A 0.9900 . ?
C29 H29B 0.9900 . ?
C15 H15 1.0000 . ?
C15 C16 1.546(6) . ?
C17 H17A 0.9900 . ?
C17 H17B 0.9900 . ?
C17 C16 1.534(6) . ?
C17 C18 1.521(7) . ?
C16 H16A 0.9900 . ?
C16 H16B 0.9900 . ?
C18 H18A 0.9800 . ?
C18 H18B 0.9800 . ?
C18 H18C 0.9800 . ?
C15A H15A 1.0000 . ?
C15A C16A 1.512(11) . ?
C16A H16C 0.9900 . ?
C16A H16D 0.9900 . ?
C16A C17A 1.520(10) . ?
C17A H17C 0.9900 . ?
C17A H17D 0.9900 . ?
C17A C18A 1.501(12) . ?
C18A H18D 0.9800 . ?
C18A H18E 0.9800 . ?
C18A H18F 0.9800 . ?
C19 H19 1.0000 . ?
C19 C20 1.490(4) . ?
C19 C24 1.495(4) . ?
C22 H22A 0.9900 . ?
C22 H22B 0.9900 . ?
C22 C21 1.509(5) . ?
C22 C23 1.486(5) . ?
C20 H20A 0.9900 . ?
C20 H20B 0.9900 . ?
C20 C21 1.528(5) . ?
C21 H21A 0.9900 . ?
C21 H21B 0.9900 . ?
C24 H24A 0.9900 . ?
C24 H24B 0.9900 . ?
C24 C23 1.512(5) . ?
C23 H23A 0.9900 . ?
C23 H23B 0.9900 . ?
C22A H22C 0.9900 . ?
C22A H22D 0.9900 . ?
C22A C21A 1.537(9) . ?
C22A C23A 1.539(9) . ?
C21A H21C 0.9900 . ?
C21A H21D 0.9900 . ?
C21A C20A 1.544(9) . ?
C23A H23C 0.9900 . ?
C23A H23D 0.9900 . ?
C23A C24A 1.545(9) . ?
C20A H20C 0.9900 . ?
C20A H20D 0.9900 . ?
C20A C19A 1.525(9) . ?
C24A H24C 0.9900 . ?
C24A H24D 0.9900 . ?
C24A C19A 1.517(9) . ?
C19A H19A 1.0000 . ?
C25A H25A 1.0000 . ?
C25A C26A 1.505(10) . ?
C25A C30A 1.515(10) . ?
C28A H28C 0.9900 . ?
C28A H28D 0.9900 . ?
C28A C27A 1.520(11) . ?
C28A C29A 1.492(11) . ?
C26A H26C 0.9900 . ?
C26A H26D 0.9900 . ?
C26A C27A 1.522(10) . ?
C30A H30C 0.9900 . ?
C30A H30D 0.9900 . ?
C30A C29A 1.535(9) . ?
C27A H27C 0.9900 . ?
C27A H27D 0.9900 . ?
C29A H29C 0.9900 . ?
C29A H29D 0.9900 . ?

loop_
_geom_torsion_atom_site_label_1
_geom_torsion_atom_site_label_2
_geom_torsion_atom_site_label_3
_geom_torsion_atom_site_label_4
_geom_torsion
_geom_torsion_site_symmetry_1
_geom_torsion_site_symmetry_2
_geom_torsion_site_symmetry_3
_geom_torsion_site_symmetry_4
_geom_torsion_publ_flag
S1 N1 C5 C6 -162.37(14) . . . . ?
S1 N1 C5 C4 15.2(3) . . . . ?
S1 N1 C8 C7 163.09(15) . . . . ?
S1 C9 C14 C13 179.96(17) . . . . ?
S1 C9 C10 C11 -179.99(18) . . . . ?
Si1 C1 C2 C3 176.7(2) . . . . ?
Si1 C1 C2 C15 -10.4(3) . . . . ?
Si1 C1 C2 C15A 14.6(4) . . . . ?
Si1 C2 C15 C16 119.8(4) . . . . ?
Si1 C2 C15A C16A -121.7(8) . . . . ?
Si1 C25 C26 C27 174.9(7) . . . . ?
Si1 C25 C30 C29 -176.5(7) . . . . ?
Si1 C15 C16 C17 -88.9(4) . . . . ?
Si1 C15A C16A C17A 80.7(9) . . . . ?
Si1 C19 C20 C21 179.1(3) . . . . ?
Si1 C19 C24 C23 -179.6(4) . . . . ?
Si1 C25A C26A C27A -178.2(8) . . . . ?
Si1 C25A C30A C29A 174.5(8) . . . . ?
O2 S1 N1 C5 179.09(16) . . . . ?
O2 S1 N1 C8 22.69(18) . . . . ?
O2 S1 C9 C14 133.13(17) . . . . ?
O2 S1 C9 C10 -46.6(2) . . . . ?
O1 S1 N1 C5 -51.28(18) . . . . ?
O1 S1 N1 C8 152.31(16) . . . . ?
O1 S1 C9 C14 -1.14(19) . . . . ?
O1 S1 C9 C10 179.09(16) . . . . ?
N1 S1 C9 C14 -115.03(17) . . . . ?
N1 S1 C9 C10 65.19(18) . . . . ?
N1 C5 C6 C7 2.0(2) . . . . ?
N1 C5 C6 C1 179.88(17) . . . . ?
N1 C5 C4 C3 -178.34(19) . . . . ?
C5 N1 C8 C7 3.0(2) . . . . ?
C5 C6 C7 C8 -0.2(2) . . . . ?
C5 C6 C1 Si1 -176.1(3) . . . . ?
C5 C6 C1 C2 -1.1(3) . . . . ?
C5 C4 C3 C2 -0.8(3) . . . . ?
C9 S1 N1 C5 63.24(17) . . . . ?
C9 S1 N1 C8 -93.17(17) . . . . ?
C9 C14 C13 C12 0.1(3) . . . . ?
C9 C10 C11 C12 0.0(4) . . . . ?
C6 C5 C4 C3 -1.2(3) . . . . ?
C6 C7 C8 N1 -1.7(2) . . . . ?
C6 C1 C2 Si1 -177.6(2) . . . . ?
C6 C1 C2 C3 -0.8(4) . . . . ?
C6 C1 C2 C15 172.0(3) . . . . ?
C6 C1 C2 C15A -162.9(4) . . . . ?
C7 C6 C1 Si1 1.0(5) . . . . ?
C7 C6 C1 C2 176.0(2) . . . . ?
C4 C5 C6 C7 -175.74(18) . . . . ?
C4 C5 C6 C1 2.1(3) . . . . ?
C4 C3 C2 C1 1.8(4) . . . . ?
C4 C3 C2 C15 -169.0(3) . . . . ?
C4 C3 C2 C15A 161.0(5) . . . . ?
C8 N1 C5 C6 -3.0(2) . . . . ?
C8 N1 C5 C4 174.48(19) . . . . ?
C14 C9 C10 C11 0.2(3) . . . . ?
C14 C13 C12 C11 0.2(4) . . . . ?
C10 C9 C14 C13 -0.3(3) . . . . ?
C3 C2 C15 Si1 -177.7(3) . . . . ?
C3 C2 C15 C16 -57.9(5) . . . . ?
C3 C2 C15A Si1 -175.1(2) . . . . ?
C3 C2 C15A C16A 63.2(9) . . . . ?
C1 Si1 C19 C20 -31.6(4) . . . . ?
C1 Si1 C19 C24 -163.5(3) . . . . ?
C1 Si1 C19A C20A -42.5(12) . . . . ?
C1 Si1 C19A C24A 78.7(10) . . . . ?
C1 Si1 C25A C26A -62.7(10) . . . . ?
C1 Si1 C25A C30A 169.7(7) . . . . ?
C1 C6 C7 C8 -177.5(2) . . . . ?
C1 C2 C15 Si1 10.3(2) . . . . ?
C1 C2 C15 C16 130.1(3) . . . . ?
C1 C2 C15A Si1 -13.7(4) . . . . ?
C1 C2 C15A C16A -135.4(6) . . . . ?
C13 C12 C11 C10 -0.2(4) . . . . ?
C2 Si1 C1 C6 175.6(4) . . . . ?
C2 Si1 C19 C20 8.2(4) . . . . ?
C2 Si1 C19 C24 -123.7(3) . . . . ?
C2 Si1 C19A C20A 2.0(13) . . . . ?
C2 Si1 C19A C24A 123.2(9) . . . . ?
C2 Si1 C25A C26A -102.2(9) . . . . ?
C2 Si1 C25A C30A 130.2(8) . . . . ?
C2 C15 C16 C17 174.1(4) . . . . ?
C2 C15A C16A C17A 173.4(7) . . . . ?
C25 Si1 C1 C6 60.9(6) . . . . ?
C25 Si1 C1 C2 -114.8(5) . . . . ?
C25 Si1 C19 C20 -161.1(5) . . . . ?
C25 Si1 C19 C24 67.0(5) . . . . ?
C25 C26 C27 C28 51.1(11) . . . . ?
C25 C30 C29 C28 -49.6(11) . . . . ?
C26 C25 C30 C29 56.9(10) . . . . ?
C30 C25 C26 C27 -58.4(11) . . . . ?
C27 C28 C29 C30 46.5(17) . . . . ?
C29 C28 C27 C26 -46.6(17) . . . . ?
C15 Si1 C1 C6 -176.0(4) . . . . ?
C15 Si1 C1 C2 8.3(2) . . . . ?
C15 Si1 C19 C20 53.5(4) . . . . ?
C15 Si1 C19 C24 -78.4(4) . . . . ?
C18 C17 C16 C15 -71.1(5) . . . . ?
C15A Si1 C1 C6 164.6(5) . . . . ?
C15A Si1 C1 C2 -11.1(3) . . . . ?
C15A Si1 C19A C20A 51.2(12) . . . . ?
C15A Si1 C19A C24A 172.4(8) . . . . ?
C15A Si1 C25A C26A -142.7(9) . . . . ?
C15A Si1 C25A C30A 89.7(9) . . . . ?
C15A C16A C17A C18A -179.9(9) . . . . ?
C19 Si1 C1 C6 -65.9(4) . . . . ?
C19 Si1 C1 C2 118.45(18) . . . . ?
C19 C20 C21 C22 51.7(6) . . . . ?
C19 C24 C23 C22 -53.0(7) . . . . ?
C20 C19 C24 C23 46.8(7) . . . . ?
C21 C22 C23 C24 55.5(6) . . . . ?
C24 C19 C20 C21 -46.5(6) . . . . ?
C23 C22 C21 C20 -54.5(6) . . . . ?
C22A C21A C20A C19A -54.7(16) . . . . ?
C22A C23A C24A C19A 53.5(16) . . . . ?
C21A C22A C23A C24A -56.3(17) . . . . ?
C21A C20A C19A Si1 169.1(12) . . . . ?
C21A C20A C19A C24A 53.6(16) . . . . ?
C23A C22A C21A C20A 57.1(16) . . . . ?
C23A C24A C19A Si1 -169.7(11) . . . . ?
C23A C24A C19A C20A -53.2(16) . . . . ?
C19A Si1 C1 C6 -79.2(7) . . . . ?
C19A Si1 C1 C2 105.2(7) . . . . ?
C19A Si1 C25A C26A 87.8(11) . . . . ?
C19A Si1 C25A C30A -39.8(12) . . . . ?
C25A Si1 C1 C6 68.8(6) . . . . ?
C25A Si1 C1 C2 -106.9(5) . . . . ?
C25A Si1 C19A C20A 171.1(9) . . . . ?
C25A Si1 C19A C24A -67.7(11) . . . . ?
C25A C26A C27A C28A 59.5(13) . . . . ?
C25A C30A C29A C28A -58.5(12) . . . . ?
C26A C25A C30A C29A 45.7(12) . . . . ?
C30A C25A C26A C27A -46.3(13) . . . . ?
C27A C28A C29A C30A 63.1(15) . . . . ?
C29A C28A C27A C26A -64.0(15) . . . . ?
